data_1554070
loop_
_publ_author_name
'Williams, P. Andrew'
'Hughes, Colan E.'
'Martin, Jean'
'Courvoisier, Emilie'
'Buanz, Asma B. M.'
'Gaisford, Simon'
'Harris, Kenneth D. M.'

_publ_section_title
;
 Understanding the Solid-State Hydration Behavior of a Common Amino Acid:
 Identification, Structural Characterization, and Hydration/Dehydration
 Processes of New Hydrate Phases of l-Lysine
;
_journal_issue 17
_journal_name_full 'The Journal of Physical Chemistry C'
_journal_page_first 9385
_journal_paper_doi 10.1021/acs.jpcc.5b12420
_journal_volume 120
_journal_year 2016
_chemical_formula_sum 'C12 H29.99 N4 O5'
_chemical_formula_weight 310.39
_space_group_IT_number 5
_space_group_name_Hall 'C 2y'
_space_group_name_H-M_alt 'C 1 2 1'
_symmetry_cell_setting monoclinic
_symmetry_space_group_name_H-M 'C 1 2 1'
_audit_creation_date 2016-01-18T14:37
_audit_creation_method 'from EXP file using GSAS2CIF'
_audit_update_record ' 2016-01-18T14:37  Initial CIF as created by GSAS2CIF'
_cell_angle_alpha 90.0
_cell_angle_beta 101.078(4)
_cell_angle_gamma 90.0
_cell_formula_units_Z 2
_cell_length_a 9.53090(27)
_cell_length_b 5.21728(17)
_cell_length_c 17.6011(8)
_cell_volume 858.91(6)
_computing_structure_refinement GSAS
_diffrn_ambient_temperature 294
_diffrn_radiation_polarisn_ratio 0.55
_diffrn_radiation_probe x-ray
_diffrn_radiation_wavelength 1.5406
_exptl_absorpt_correction_T_max 1.00000
_exptl_absorpt_correction_T_min 1.00000
_exptl_absorpt_process_details
;   GSAS Absorption/surface roughness correction: function number 0
 No correction is applied.
;
_pd_block_id 2016-01-18T14:37|LYSDP2||
_pd_calc_method 'Rietveld Refinement'
_pd_instr_location ' ?'
_pd_meas_2theta_range_inc 0.01707
_pd_meas_2theta_range_max 69.98489
_pd_meas_2theta_range_min 4.0
_pd_meas_number_of_points 3867
_pd_phase_name 'L-Lysine hemihydrate'
_pd_proc_2theta_range_inc 0.01707
_pd_proc_2theta_range_max 69.98575
_pd_proc_2theta_range_min 4.00086
_pd_proc_info_datetime 2016-01-18T14:37:42
_pd_proc_info_excluded_regions ' ?'
_pd_proc_ls_background_function
;   GSAS Background function number 1 with 36 terms.
 Shifted Chebyshev function of 1st kind
      1:    1797.31     2:   -1991.15     3:    786.150     4:   -224.043    
      5:    116.991     6:   -132.952     7:    167.022     8:   -193.461    
      9:    190.479    10:   -120.123    11:    17.6307    12:    75.5890    
     13:   -108.775    14:    67.2565    15:   -7.10830    16:   -9.06808    
     17:    4.37880    18:   -6.83940    19:    3.54888    20:    23.3796    
     21:   -41.6083    22:    29.2813    23:   -9.49371    24:   -9.88824    
     25:    22.6872    26:   -22.7304    27:    12.9605    28:   -4.17760    
     29:   -2.28639    30:    1.45563    31:    7.45211    32:   -9.36789    
     33:    1.43817    34:    3.81944    35:   -2.33699    36:   -3.77004    
;
_pd_proc_ls_peak_cutoff 0.00500
_pd_proc_ls_profile_function
;
 CW Profile function number 3 with  19 terms
 Pseudovoigt profile coefficients as parameterized in
 P. Thompson, D.E. Cox & J.B. Hastings (1987). J. Appl. Cryst.,20,79-83.
 Asymmetry correction of L.W. Finger, D.E. Cox & A. P. Jephcoat (1994).
 J. Appl. Cryst.,27,892-900.
 #1(GU)   =   57.284 #2(GV)   =   26.894 #3(GW)   =    0.355
 #4(GP)   =    0.000 #5(LX)   =    1.837 #6(LY)   =    0.638
 #7(S/L)  =   0.0190 #8(H/L)  =   0.0192
 #9(trns) =     0.00 #10(shft)=   0.0000
 #11(stec)=     0.00 #12(ptec)=     0.00 #13(sfec)=     0.00
 #14(L11) =    0.163 #15(L22) =    0.800 #16(L33) =    0.081
 #17(L12) =   -0.095 #18(L13) =    0.074 #19(L23) =   -0.067
 Peak tails are ignored  where the intensity is below 0.0050 times the peak
   Aniso. broadening axis   0.0   0.0   1.0
;
_pd_proc_ls_prof_R_factor 0.0235
_pd_proc_ls_prof_wR_expected 0.0245
_pd_proc_ls_prof_wR_factor 0.0313
_pd_proc_number_of_points 3867
_pd_spec_mounting ' ?'
_refine_ls_goodness_of_fit_all 1.37
_refine_ls_matrix_type full
_refine_ls_number_parameters 114
_refine_ls_number_restraints 105
_refine_ls_R_Fsqd_factor 0.24366
_refine_ls_shift/su_max 0.03
_refine_ls_shift/su_mean 0.01
_reflns_d_resolution_high 1.345
_reflns_d_resolution_low 17.273
_reflns_limit_h_max 7
_reflns_limit_h_min 0
_reflns_limit_k_max 3
_reflns_limit_k_min 0
_reflns_limit_l_max 13
_reflns_limit_l_min -13
_reflns_number_total 217
_cod_data_source_file jp5b12420_si_002.cif
_cod_data_source_block LYSDP2_publ
_cod_original_sg_symbol_H-M 'C 2'
_cod_database_code 1554070
_gsas_exptl_extinct_corr_t_min 1.00000
_gsas_exptl_extinct_corr_t_max 1.00000

loop_
_symmetry_equiv_pos_site_id
_symmetry_equiv_pos_as_xyz
1 +x,+y,+z
2 -x,+y,-z
101 +x+1/2,+y+1/2,+z
102 -x+1/2,+y+1/2,-z

loop_
_atom_site_type_symbol
_atom_site_label
_atom_site_fract_x
_atom_site_fract_y
_atom_site_fract_z
_atom_site_occupancy
_atom_site_thermal_displace_type
_atom_site_U_iso_or_equiv
_atom_site_symmetry_multiplicity
O O1 0.0000(8) -0.4292(15) 0.10989(35) 1.0 Uiso 0.0728(22) 4
O O2 -0.0807(7) -0.0434(16) 0.07078(31) 1.0 Uiso 0.0728(22) 4
C C3 0.0174(6) -0.2003(11) 0.09814(23) 1.0 Uiso 0.0728(22) 4
N N4 0.1709(10) 0.1546(16) 0.0788(5) 1.0 Uiso 0.0728(22) 4
H H5 0.1656(26) 0.1265(24) 0.0203(5) 1.0 Uiso 0.0874(27) 4
H H6 0.2636(13) 0.2525(23) 0.1017(11) 1.0 Uiso 0.0874(27) 4
H H7 0.0835(14) 0.2602(18) 0.0873(11) 1.0 Uiso 0.0874(27) 4
H H8 0.2421(6) -0.2289(18) 0.0947(4) 1.0 Uiso 0.0874(27) 4
C C9 0.1708(6) -0.0971(13) 0.11792(24) 1.0 Uiso 0.0728(22) 4
H H10 0.2292(23) -0.2618(22) 0.2317(5) 1.0 Uiso 0.0874(27) 4
H H11 0.3309(7) 0.016(4) 0.2158(6) 1.0 Uiso 0.0874(27) 4
C C12 0.2234(9) -0.0701(17) 0.20533(25) 1.0 Uiso 0.0728(22) 4
H H13 0.0198(9) 0.009(5) 0.2353(11) 1.0 Uiso 0.0874(27) 4
H H14 0.1184(28) 0.2879(29) 0.2168(8) 1.0 Uiso 0.0874(27) 4
C C15 0.1266(10) 0.0968(19) 0.24363(26) 1.0 Uiso 0.0728(22) 4
C C16 0.1855(14) 0.1230(23) 0.32943(26) 1.0 Uiso 0.0728(22) 4
H H17 0.2945(8) 0.202(6) 0.3378(11) 1.0 Uiso 0.0874(27) 4
H H18 0.189(4) -0.0671(33) 0.3567(8) 1.0 Uiso 0.0874(27) 4
C C19 0.0937(7) 0.2989(19) 0.36707(24) 1.0 Uiso 0.0728(22) 4
H H20 0.0904(25) 0.4891(27) 0.3399(6) 1.0 Uiso 0.0874(27) 4
H H21 -0.0152(8) 0.220(5) 0.3588(8) 1.0 Uiso 0.0874(27) 4
N N22 0.1511(7) 0.3234(15) 0.44984(15) 1.0 Uiso 0.0728(22) 4
H H23 0.2090(14) 0.1660(20) 0.4688(4) 0.333 Uiso 0.0874(27) 4
H H24 0.2143(16) 0.4800(20) 0.4594(5) 0.333 Uiso 0.0874(27) 4
H H25 0.0697(10) 0.341(4) 0.4786(4) 0.333 Uiso 0.0874(27) 4
H H26 0.2588(6) 0.331(7) 0.4587(4) 0.333 Uiso 0.0874(27) 4
H H27 0.1208(34) 0.1709(23) 0.4780(8) 0.333 Uiso 0.0874(27) 4
H H28 0.1134(28) 0.4855(25) 0.4699(4) 0.333 Uiso 0.0874(27) 4
O O29 0.0 0.8207(24) 0.5 1.0 Uiso 0.094(9) 2
H H30 0.039(4) 0.6687(28) 0.4806(22) 0.333 Uiso 0.113(11) 4
H H31 -0.10213(24) 0.810(9) 0.4813(8) 0.333 Uiso 0.113(11) 4
H H32 0.032(4) 0.9625(23) 0.4724(24) 0.333 Uiso 0.113(11) 4

loop_
_atom_type_symbol
_atom_type_number_in_cell
_atom_type_scat_dispersion_real
_atom_type_scat_dispersion_imag
_atom_type_scat_Cromer_Mann_a1
_atom_type_scat_Cromer_Mann_a2
_atom_type_scat_Cromer_Mann_a3
_atom_type_scat_Cromer_Mann_a4
_atom_type_scat_Cromer_Mann_b1
_atom_type_scat_Cromer_Mann_b2
_atom_type_scat_Cromer_Mann_b3
_atom_type_scat_Cromer_Mann_b4
_atom_type_scat_Cromer_Mann_c
_atom_type_scat_source
O 10.0 0.000 0.000 3.04850 13.2771 2.28680 5.70110 1.54630 0.32390 0.86700 32.9089 0.25080 International_Tables_Vol_C
C 24.0 0.000 0.000 2.31000 20.8439 1.02000 10.2075 1.58860 0.56870 0.86500 51.6512 0.21560 International_Tables_Vol_C
N 8.0 0.000 0.000 12.2126 0.00570 3.13220 9.89330 2.01250 28.9975 1.16630 0.58260 -11.529 International_Tables_Vol_C
H 59.988 0.000 0.000 0.49300 10.5109 0.32291 26.1257 0.14019 3.14236 0.04081 57.7997 0.00304 International_Tables_Vol_C
